data_7115608
loop_
_publ_author_name
'Zhi-Min Chen'
'Zhen Zhang'
'Yong-Qiang Tu'
'Ming-Hui Xu'
'Fu-Min Zhang'
'Chen-Chen Li'
'Shao-Hua Wang'

_publ_section_title
;
 A Mn(III)/TEMPO-co-mediated tandem azidation-1,2-carbon migration
 reaction of allylic silyl ethers
;
_journal_name_full Chem.Commun.
_journal_page_first 10805
_journal_paper_doi 10.1039/C4cc04707A
_journal_volume 50
_journal_year 2014
_chemical_formula_moiety 'C18 H17 N3 O2'
_chemical_formula_sum 'C18 H17 N3 O2'
_chemical_formula_weight 307.34
_chemical_name_systematic
;
 ?
;
_space_group_crystal_system triclinic
_space_group_IT_number 2
_space_group_name_Hall '-P 1'
_space_group_name_H-M_alt 'P -1'
_symmetry_space_group_name_Hall '-P 1'
_symmetry_space_group_name_H-M 'P -1'
_atom_sites_solution_hydrogens geom
_atom_sites_solution_primary direct
_audit_creation_date 2014-03-31
_audit_creation_method
;
Olex2 1.2
(compiled 2014.03.20 svn.r2914 for OlexSys, GUI svn.r4816)
;
_cell_angle_alpha 61.409(13)
_cell_angle_beta 80.700(12)
_cell_angle_gamma 86.903(11)
_cell_formula_units_Z 2
_cell_length_a 8.6242(13)
_cell_length_b 10.2987(12)
_cell_length_c 10.3691(14)
_cell_measurement_reflns_used 1579
_cell_measurement_temperature 294.52(10)
_cell_measurement_theta_max 24.5650
_cell_measurement_theta_min 3.8780
_cell_volume 797.7(2)
_computing_cell_refinement
;
CrysAlisPro, Agilent Technologies,
Version 1.171.36.28 (release 01-02-2013 CrysAlis171 .NET)
(compiled Feb  1 2013,16:14:44)
;
_computing_data_collection
;
CrysAlisPro, Agilent Technologies,
Version 1.171.36.28 (release 01-02-2013 CrysAlis171 .NET)
(compiled Feb  1 2013,16:14:44)
;
_computing_data_reduction
;
CrysAlisPro, Agilent Technologies,
Version 1.171.36.28 (release 01-02-2013 CrysAlis171 .NET)
(compiled Feb  1 2013,16:14:44)
;
_computing_molecular_graphics 'Olex2 (Dolomanov et al., 2009)'
_computing_publication_material 'Olex2 (Dolomanov et al., 2009)'
_computing_structure_refinement 'ShelXL (Sheldrick, 2008)'
_computing_structure_solution 'ShelXS (Sheldrick, 2008)'
_diffrn_ambient_temperature 294.52(10)
_diffrn_detector_area_resol_mean 16.0733
_diffrn_measured_fraction_theta_full 0.997
_diffrn_measured_fraction_theta_max 0.871
_diffrn_measurement_device_type 'SuperNova, Dual, Cu at zero, Eos'
_diffrn_measurement_method '\w scans'
_diffrn_orient_matrix_UB_11 0.0044633000
_diffrn_orient_matrix_UB_12 -0.0781356000
_diffrn_orient_matrix_UB_13 0.0395556000
_diffrn_orient_matrix_UB_21 0.0731405000
_diffrn_orient_matrix_UB_22 0.0038829000
_diffrn_orient_matrix_UB_23 -0.0444609000
_diffrn_orient_matrix_UB_31 0.0397655000
_diffrn_orient_matrix_UB_32 0.0060551000
_diffrn_orient_matrix_UB_33 0.0517382000
_diffrn_radiation_monochromator mirror
_diffrn_radiation_type MoK\a
_diffrn_radiation_wavelength 0.71073
_diffrn_reflns_av_R_equivalents 0.0374
_diffrn_reflns_av_unetI/netI 0.0671
_diffrn_reflns_Laue_measured_fraction_full 0.997
_diffrn_reflns_Laue_measured_fraction_max 0.871
_diffrn_reflns_limit_h_max 10
_diffrn_reflns_limit_h_min -9
_diffrn_reflns_limit_k_max 12
_diffrn_reflns_limit_k_min -13
_diffrn_reflns_limit_l_max 13
_diffrn_reflns_limit_l_min -13
_diffrn_reflns_number 5760
_diffrn_reflns_point_group_measured_fraction_full 0.997
_diffrn_reflns_point_group_measured_fraction_max 0.871
_diffrn_reflns_theta_full 25.500
_diffrn_reflns_theta_max 28.648
_diffrn_reflns_theta_min 3.030
_diffrn_source 'SuperNova (Mo) X-ray Source'
_exptl_absorpt_coefficient_mu 0.086
_exptl_absorpt_correction_T_max 1.00000
_exptl_absorpt_correction_T_min 0.84747
_exptl_absorpt_correction_type multi-scan
_exptl_absorpt_process_details
;
CrysAlisPro, Agilent Technologies,
Version 1.171.36.28 (release 01-02-2013 CrysAlis171 .NET)
(compiled Feb  1 2013,16:14:44)
Empirical absorption correction using spherical harmonics,
 implemented in SCALE3 ABSPACK scaling algorithm.
;
_exptl_crystal_colour 'clear light colourless'
_exptl_crystal_density_diffrn 1.280
_exptl_crystal_description block
_exptl_crystal_F_000 324
_exptl_crystal_size_max 0.31
_exptl_crystal_size_mid 0.23
_exptl_crystal_size_min 0.18
_refine_diff_density_max 0.182
_refine_diff_density_min -0.185
_refine_diff_density_rms 0.039
_refine_ls_extinction_coef 0.025(4)
_refine_ls_extinction_expression Fc^*^=kFc[1+0.001xFc^2^\l^3^/sin(2\q)]^-1/4^
_refine_ls_extinction_method SHELXL
_refine_ls_goodness_of_fit_ref 1.063
_refine_ls_hydrogen_treatment constr
_refine_ls_matrix_type full
_refine_ls_number_parameters 209
_refine_ls_number_reflns 3576
_refine_ls_number_restraints 0
_refine_ls_restrained_S_all 1.063
_refine_ls_R_factor_all 0.0963
_refine_ls_R_factor_gt 0.0567
_refine_ls_shift/su_max 0.000
_refine_ls_shift/su_mean 0.000
_refine_ls_structure_factor_coef Fsqd
_refine_ls_weighting_details
;
 w=1/[\s^2^(Fo^2^)+(0.0525P)^2^+0.1167P]
 where P=(Fo^2^+2Fc^2^)/3
;
_refine_ls_weighting_scheme calc
_refine_ls_wR_factor_gt 0.1392
_refine_ls_wR_factor_ref 0.1729
_reflns_Friedel_coverage 0.000
_reflns_number_gt 2089
_reflns_number_total 3576
_reflns_threshold_expression 'I > 2\s(I)'
_cod_data_source_file c4cc04707a2-1.cif
_cod_data_source_block chenzhm_0328
_cod_database_code 7115608
_shelxl_version_number 2013-2
_shelx_space_group_comment
;
The symmetry employed for this shelxl refinement is uniquely defined
by the following loop, which should always be used as a source of
symmetry information in preference to the above space-group names.
They are only intended as comments.
;
_reflns_odcompleteness_completeness 99.75
_reflns_odcompleteness_iscentric 1
_reflns_odcompleteness_theta 26.32
_olex2_refinement_description
;
1. Fixed Uiso
 At 1.2 times of:
  All C(H) groups, All C(H,H) groups
2.a Ternary CH refined with riding coordinates:
 C15(H15)
2.b Secondary CH2 refined with riding coordinates:
 C16(H16A,H16B), C17(H17A,H17B), C18(H18A,H18B)
2.c Aromatic/amide H refined with riding coordinates:
 C1(H1), C2(H2), C3(H3), C4(H4), C5(H5), C10(H10), C11(H11), C12(H12),
 C13(H13), C14(H14)
;

loop_
_space_group_symop_operation_xyz
'x, y, z'
'-x, -y, -z'

loop_
_atom_site_label
_atom_site_type_symbol
_atom_site_fract_x
_atom_site_fract_y
_atom_site_fract_z
_atom_site_U_iso_or_equiv
_atom_site_adp_type
_atom_site_occupancy
_atom_site_site_symmetry_order
_atom_site_calc_flag
_atom_site_refinement_flags_posn
O1 O 0.00335(17) 0.38150(15) 0.22158(17) 0.0465(4) Uani 1 1 d .
O2 O -0.3095(2) 0.18687(19) 0.48915(19) 0.0618(5) Uani 1 1 d .
N1 N -0.1472(3) 0.3434(2) 0.5966(2) 0.0559(6) Uani 1 1 d .
N2 N -0.1919(3) 0.2255(2) 0.7071(3) 0.0572(6) Uani 1 1 d .
N3 N -0.2409(3) 0.1261(3) 0.8145(3) 0.0836(8) Uani 1 1 d .
C1 C -0.4259(3) 0.1688(3) 0.2660(3) 0.0583(7) Uani 1 1 d .
H1 H -0.4531 0.0942 0.3634 0.070 Uiso 1 1 calc R
C2 C -0.4930(3) 0.1692(3) 0.1538(4) 0.0721(9) Uani 1 1 d .
H2 H -0.5643 0.0942 0.1757 0.087 Uiso 1 1 calc R
C3 C -0.4554(3) 0.2795(4) 0.0105(4) 0.0753(9) Uani 1 1 d .
H3 H -0.5030 0.2804 -0.0643 0.090 Uiso 1 1 calc R
C4 C -0.3475(3) 0.3888(3) -0.0231(3) 0.0692(8) Uani 1 1 d .
H4 H -0.3204 0.4626 -0.1209 0.083 Uiso 1 1 calc R
C5 C -0.2792(3) 0.3891(3) 0.0884(3) 0.0555(7) Uani 1 1 d .
H5 H -0.2068 0.4638 0.0651 0.067 Uiso 1 1 calc R
C6 C -0.3170(3) 0.2801(2) 0.2342(3) 0.0442(5) Uani 1 1 d .
C7 C -0.2537(3) 0.2747(2) 0.3625(3) 0.0434(5) Uani 1 1 d .
C8 C -0.1170(3) 0.3797(2) 0.3354(2) 0.0408(5) Uani 1 1 d .
C9 C -0.1750(3) 0.5381(2) 0.2784(2) 0.0416(5) Uani 1 1 d .
C10 C -0.0878(3) 0.6552(2) 0.1583(3) 0.0504(6) Uani 1 1 d .
H10 H 0.0053 0.6373 0.1107 0.061 Uiso 1 1 calc R
C11 C -0.1393(3) 0.7988(3) 0.1092(3) 0.0602(7) Uani 1 1 d .
H11 H -0.0818 0.8766 0.0271 0.072 Uiso 1 1 calc R
C12 C -0.2748(4) 0.8270(3) 0.1811(3) 0.0623(7) Uani 1 1 d .
H12 H -0.3079 0.9236 0.1484 0.075 Uiso 1 1 calc R
C13 C -0.3606(3) 0.7126(3) 0.3007(3) 0.0632(7) Uani 1 1 d .
H13 H -0.4517 0.7317 0.3499 0.076 Uiso 1 1 calc R
C14 C -0.3118(3) 0.5682(3) 0.3488(3) 0.0553(6) Uani 1 1 d .
H14 H -0.3717 0.4908 0.4290 0.066 Uiso 1 1 calc R
C15 C -0.0384(3) 0.3337(2) 0.4751(2) 0.0454(6) Uani 1 1 d .
H15 H 0.0450 0.4084 0.4443 0.054 Uiso 1 1 calc R
C16 C 0.0442(3) 0.1872(2) 0.5233(3) 0.0540(6) Uani 1 1 d .
H16A H 0.0996 0.1673 0.6049 0.065 Uiso 1 1 calc R
H16B H -0.0325 0.1076 0.5571 0.065 Uiso 1 1 calc R
C17 C 0.1597(3) 0.1948(3) 0.3926(3) 0.0610(7) Uani 1 1 d .
H17A H 0.2444 0.2650 0.3678 0.073 Uiso 1 1 calc R
H17B H 0.2049 0.0985 0.4195 0.073 Uiso 1 1 calc R
C18 C 0.0779(3) 0.2416(3) 0.2597(3) 0.0558(6) Uani 1 1 d .
H18A H 0.1538 0.2504 0.1758 0.067 Uiso 1 1 calc R
H18B H -0.0006 0.1669 0.2817 0.067 Uiso 1 1 calc R

loop_
_atom_site_aniso_label
_atom_site_aniso_U_11
_atom_site_aniso_U_22
_atom_site_aniso_U_33
_atom_site_aniso_U_23
_atom_site_aniso_U_13
_atom_site_aniso_U_12
O1 0.0449(9) 0.0403(8) 0.0467(10) -0.0163(8) -0.0017(7) 0.0021(6)
O2 0.0686(12) 0.0555(10) 0.0455(11) -0.0119(9) -0.0012(9) -0.0196(8)
N1 0.0787(16) 0.0382(10) 0.0442(12) -0.0139(10) -0.0097(11) -0.0027(9)
N2 0.0708(15) 0.0489(12) 0.0484(13) -0.0193(11) -0.0126(11) 0.0006(10)
N3 0.106(2) 0.0622(15) 0.0550(16) -0.0088(13) 0.0022(14) -0.0107(13)
C1 0.0516(15) 0.0586(15) 0.0686(18) -0.0342(14) -0.0041(13) -0.0054(11)
C2 0.0526(17) 0.086(2) 0.102(3) -0.065(2) -0.0097(16) -0.0048(14)
C3 0.0590(19) 0.109(3) 0.086(2) -0.067(2) -0.0199(16) 0.0054(17)
C4 0.0711(19) 0.085(2) 0.0562(18) -0.0347(16) -0.0177(14) 0.0006(15)
C5 0.0556(16) 0.0582(15) 0.0537(16) -0.0263(14) -0.0106(12) -0.0040(11)
C6 0.0402(13) 0.0436(12) 0.0503(14) -0.0240(11) -0.0053(10) 0.0019(9)
C7 0.0451(13) 0.0351(11) 0.0424(13) -0.0135(11) -0.0030(10) 0.0006(9)
C8 0.0430(12) 0.0343(11) 0.0404(13) -0.0145(10) -0.0041(9) -0.0006(8)
C9 0.0488(13) 0.0330(10) 0.0407(13) -0.0150(10) -0.0098(10) 0.0002(9)
C10 0.0543(15) 0.0401(12) 0.0488(15) -0.0146(11) -0.0075(11) -0.0014(10)
C11 0.079(2) 0.0359(12) 0.0550(16) -0.0114(12) -0.0157(14) -0.0032(12)
C12 0.085(2) 0.0405(13) 0.0660(19) -0.0249(14) -0.0310(16) 0.0164(13)
C13 0.0659(18) 0.0578(16) 0.0641(18) -0.0279(15) -0.0151(14) 0.0202(13)
C14 0.0525(15) 0.0499(14) 0.0545(16) -0.0195(13) -0.0034(12) 0.0054(11)
C15 0.0524(14) 0.0377(11) 0.0442(14) -0.0168(11) -0.0104(11) -0.0029(9)
C16 0.0579(16) 0.0407(12) 0.0573(16) -0.0154(12) -0.0202(13) 0.0033(10)
C17 0.0492(15) 0.0476(13) 0.079(2) -0.0239(14) -0.0160(14) 0.0094(11)
C18 0.0520(15) 0.0481(13) 0.0650(17) -0.0271(13) -0.0051(12) 0.0084(11)

loop_
_atom_type_symbol
_atom_type_description
_atom_type_scat_dispersion_real
_atom_type_scat_dispersion_imag
_atom_type_scat_source
C C 0.0033 0.0016 'International Tables Vol C Tables 4.2.6.8 and 6.1.1.4'
H H 0.0000 0.0000 'International Tables Vol C Tables 4.2.6.8 and 6.1.1.4'
N N 0.0061 0.0033 'International Tables Vol C Tables 4.2.6.8 and 6.1.1.4'
O O 0.0106 0.0060 'International Tables Vol C Tables 4.2.6.8 and 6.1.1.4'

loop_
_geom_angle_atom_site_label_1
_geom_angle_atom_site_label_2
_geom_angle_atom_site_label_3
_geom_angle
C8 O1 C18 114.41(16)
N2 N1 C15 116.4(2)
N3 N2 N1 172.7(3)
C2 C1 H1 119.8
C2 C1 C6 120.4(3)
C6 C1 H1 119.8
C1 C2 H2 119.8
C3 C2 C1 120.4(3)
C3 C2 H2 119.8
C2 C3 H3 120.0
C2 C3 C4 120.1(3)
C4 C3 H3 120.0
C3 C4 H4 120.0
C3 C4 C5 120.0(3)
C5 C4 H4 120.0
C4 C5 H5 119.5
C4 C5 C6 120.9(2)
C6 C5 H5 119.5
C1 C6 C7 117.1(2)
C5 C6 C1 118.3(2)
C5 C6 C7 124.6(2)
O2 C7 C6 120.1(2)
O2 C7 C8 119.58(19)
C6 C7 C8 120.31(19)
O1 C8 C7 109.86(17)
O1 C8 C9 106.72(16)
O1 C8 C15 106.90(17)
C7 C8 C15 113.34(17)
C9 C8 C7 109.81(17)
C9 C8 C15 109.97(17)
C10 C9 C8 120.4(2)
C14 C9 C8 120.8(2)
C14 C9 C10 118.7(2)
C9 C10 H10 119.9
C11 C10 C9 120.1(2)
C11 C10 H10 119.9
C10 C11 H11 119.8
C12 C11 C10 120.4(2)
C12 C11 H11 119.8
C11 C12 H12 120.0
C13 C12 C11 119.9(2)
C13 C12 H12 120.0
C12 C13 H13 120.0
C12 C13 C14 120.0(3)
C14 C13 H13 120.0
C9 C14 C13 120.7(2)
C9 C14 H14 119.6
C13 C14 H14 119.6
N1 C15 C8 112.20(18)
N1 C15 H15 105.6
N1 C15 C16 114.22(19)
C8 C15 H15 105.6
C16 C15 C8 112.67(18)
C16 C15 H15 105.6
C15 C16 H16A 109.8
C15 C16 H16B 109.8
H16A C16 H16B 108.3
C17 C16 C15 109.17(19)
C17 C16 H16A 109.8
C17 C16 H16B 109.8
C16 C17 H17A 109.6
C16 C17 H17B 109.6
H17A C17 H17B 108.1
C18 C17 C16 110.27(19)
C18 C17 H17A 109.6
C18 C17 H17B 109.6
O1 C18 C17 110.72(19)
O1 C18 H18A 109.5
O1 C18 H18B 109.5
C17 C18 H18A 109.5
C17 C18 H18B 109.5
H18A C18 H18B 108.1

loop_
_geom_bond_atom_site_label_1
_geom_bond_atom_site_label_2
_geom_bond_distance
O1 C8 1.433(3)
O1 C18 1.443(2)
O2 C7 1.217(3)
N1 N2 1.230(3)
N1 C15 1.486(3)
N2 N3 1.127(3)
C1 H1 0.9300
C1 C2 1.379(4)
C1 C6 1.399(3)
C2 H2 0.9300
C2 C3 1.368(4)
C3 H3 0.9300
C3 C4 1.375(4)
C4 H4 0.9300
C4 C5 1.381(3)
C5 H5 0.9300
C5 C6 1.381(3)
C6 C7 1.493(3)
C7 C8 1.543(3)
C8 C9 1.532(3)
C8 C15 1.552(3)
C9 C10 1.389(3)
C9 C14 1.385(3)
C10 H10 0.9300
C10 C11 1.388(3)
C11 H11 0.9300
C11 C12 1.376(4)
C12 H12 0.9300
C12 C13 1.369(4)
C13 H13 0.9300
C13 C14 1.389(3)
C14 H14 0.9300
C15 H15 0.9800
C15 C16 1.521(3)
C16 H16A 0.9700
C16 H16B 0.9700
C16 C17 1.518(4)
C17 H17A 0.9700
C17 H17B 0.9700
C17 C18 1.507(3)
C18 H18A 0.9700
C18 H18B 0.9700

loop_
_geom_torsion_atom_site_label_1
_geom_torsion_atom_site_label_2
_geom_torsion_atom_site_label_3
_geom_torsion_atom_site_label_4
_geom_torsion
O1 C8 C9 C10 -15.4(3)
O1 C8 C9 C14 167.09(19)
O1 C8 C15 N1 173.80(16)
O1 C8 C15 C16 -55.6(2)
O2 C7 C8 O1 134.0(2)
O2 C7 C8 C9 -108.9(2)
O2 C7 C8 C15 14.5(3)
N1 C15 C16 C17 -176.17(19)
N2 N1 C15 C8 110.4(2)
N2 N1 C15 C16 -19.4(3)
C1 C2 C3 C4 1.5(4)
C1 C6 C7 O2 -8.2(3)
C1 C6 C7 C8 171.59(19)
C2 C1 C6 C5 0.0(4)
C2 C1 C6 C7 178.0(2)
C2 C3 C4 C5 -1.3(4)
C3 C4 C5 C6 0.5(4)
C4 C5 C6 C1 0.2(4)
C4 C5 C6 C7 -177.7(2)
C5 C6 C7 O2 169.6(2)
C5 C6 C7 C8 -10.5(3)
C6 C1 C2 C3 -0.9(4)
C6 C7 C8 O1 -45.8(2)
C6 C7 C8 C9 71.2(2)
C6 C7 C8 C15 -165.33(18)
C7 C8 C9 C10 -134.4(2)
C7 C8 C9 C14 48.1(3)
C7 C8 C15 N1 -65.0(2)
C7 C8 C15 C16 65.6(2)
C8 O1 C18 C17 -62.0(2)
C8 C9 C10 C11 -178.6(2)
C8 C9 C14 C13 177.3(2)
C8 C15 C16 C17 54.3(3)
C9 C8 C15 N1 58.3(2)
C9 C8 C15 C16 -171.10(19)
C9 C10 C11 C12 1.6(4)
C10 C9 C14 C13 -0.3(4)
C10 C11 C12 C13 -0.8(4)
C11 C12 C13 C14 -0.5(4)
C12 C13 C14 C9 1.1(4)
C14 C9 C10 C11 -1.0(3)
C15 C8 C9 C10 100.2(2)
C15 C8 C9 C14 -77.3(3)
C15 C16 C17 C18 -53.5(3)
C16 C17 C18 O1 56.6(3)
C18 O1 C8 C7 -64.1(2)
C18 O1 C8 C9 176.94(16)
C18 O1 C8 C15 59.3(2)
